data_1010445
loop_
_publ_author_name
'Bradley, A. J.'
'Cheng, C. S.'

_publ_section_title
;
 The Crystal Structure of Co~2~Al~5~
;
_journal_coden_ASTM ZEKGAX
_journal_issue 1-6
_journal_name_full
;
 Zeitschrift f\"ur Kristallographie - Crystalline Materials
;
_journal_page_first 480
_journal_page_last 487
_journal_paper_doi 10.1524/zkri.1938.99.1.480
_journal_volume 99
_journal_year 1938
_chemical_formula_structural 'Al5 Co2'
_chemical_formula_sum 'Al5 Co2'
_chemical_name_systematic 'Aluminium cobalt (5:2)'
_space_group_IT_number 194
_symmetry_cell_setting hexagonal
_symmetry_Int_Tables_number 194
_symmetry_space_group_name_Hall '-P 6c 2c'
_symmetry_space_group_name_H-M 'P 63/m m c'
_cell_angle_alpha 90
_cell_angle_beta 90
_cell_angle_gamma 120
_cell_formula_units_Z 4
_cell_length_a 7.656
_cell_length_b 7.656
_cell_length_c 7.539
_cell_volume 382.7
_cod_database_code 1010445

loop_
_symmetry_equiv_pos_as_xyz
x,y,z
-y,x-y,z
y-x,-x,z
-y,-x,z
y-x,y,z
x,x-y,z
-x,-y,-z
y,y-x,-z
x-y,x,-z
y,x,-z
x-y,-y,-z
-x,y-x,-z
-x,-y,1/2+z
y,y-x,1/2+z
x-y,x,1/2+z
y,x,1/2+z
x-y,-y,1/2+z
-x,y-x,1/2+z
x,y,1/2-z
-y,x-y,1/2-z
y-x,-x,1/2-z
-y,-x,1/2-z
y-x,y,1/2-z
x,x-y,1/2-z

loop_
_atom_site_label
_atom_site_type_symbol
_atom_site_symmetry_multiplicity
_atom_site_Wyckoff_symbol
_atom_site_fract_x
_atom_site_fract_y
_atom_site_fract_z
_atom_site_occupancy
_atom_site_attached_hydrogens
_atom_site_calc_flag
Al1 Al0 2 a 0. 0. 0. 1. 0 d
Al2 Al0 6 h 0.934 0.467 0.75 1. 0 d
Al3 Al0 12 k 0.392 0.196 0.061 1. 0 d
Co1 Co0 2 d 0.6667 0.3333 0.25 1. 0 d
Co2 Co0 6 h 0.256 0.128 0.75 1. 0 d

loop_
_atom_type_symbol
_atom_type_oxidation_number
Al0 0.000
Co0 0.000
